data_7040845
loop_
_publ_author_name
'Zhang, Meng-Juan'
'Li, Hong-Xi'
'Li, Hai-Yan'
'Lang, Jian-Ping'

_publ_section_title
;
 Copper(i) 5-phenylpyrimidine-2-thiolate complexes showing unique optical
 properties and high visible light-directed catalytic performance.
;
_journal_issue 44
_journal_name_full 'Dalton transactions (Cambridge, England : 2003)'
_journal_page_first 17759
_journal_page_last 17769
_journal_paper_doi 10.1039/c6dt03721f
_journal_volume 45
_journal_year 2016
_chemical_formula_moiety 'C20 H14 Cu N4 O6 S2'
_chemical_formula_sum 'C20 H14 Cu N4 O6 S2'
_chemical_formula_weight 534.01
_chemical_name_systematic
; 
 ? 
;
_space_group_IT_number 14
_symmetry_cell_setting monoclinic
_symmetry_space_group_name_Hall '-P 2ybc'
_symmetry_space_group_name_H-M 'P 1 21/c 1'
_atom_sites_solution_hydrogens geom
_atom_sites_solution_primary direct
_atom_sites_solution_secondary difmap
_audit_creation_method SHELXL-97
_audit_update_record
;
2016-04-18 deposited with the CCDC.
2016-10-10 downloaded from the CCDC.
;
_cell_angle_alpha 90.00
_cell_angle_beta 109.718(2)
_cell_angle_gamma 90.00
_cell_formula_units_Z 2
_cell_length_a 11.8147(10)
_cell_length_b 5.0497(4)
_cell_length_c 17.2523(15)
_cell_measurement_reflns_used 8942
_cell_measurement_temperature 273(2)
_cell_measurement_theta_max 28.27
_cell_measurement_theta_min 2.51
_cell_volume 968.93(14)
_computing_cell_refinement 'Bruker SAINT'
_computing_data_collection 'Bruker APEX2'
_computing_data_reduction 'Bruker SAINT'
_computing_molecular_graphics 'Bruker SHELXTL'
_computing_publication_material 'Bruker SHELXTL'
_computing_structure_refinement 'SHELXL-97 (Sheldrick, 1997)'
_computing_structure_solution 'SHELXS-97 (Sheldrick, 1990)'
_diffrn_ambient_temperature 273(2)
_diffrn_measured_fraction_theta_full 0.999
_diffrn_measured_fraction_theta_max 0.999
_diffrn_measurement_device_type 'Bruker APEX-II CCD'
_diffrn_measurement_method '\f and \w scans'
_diffrn_radiation_monochromator graphite
_diffrn_radiation_source 'fine-focus sealed tube'
_diffrn_radiation_type MoK\a
_diffrn_radiation_wavelength 0.71073
_diffrn_reflns_av_R_equivalents 0.0656
_diffrn_reflns_av_sigmaI/netI 0.0433
_diffrn_reflns_limit_h_max 15
_diffrn_reflns_limit_h_min -15
_diffrn_reflns_limit_k_max 6
_diffrn_reflns_limit_k_min -6
_diffrn_reflns_limit_l_max 23
_diffrn_reflns_limit_l_min -23
_diffrn_reflns_number 19627
_diffrn_reflns_theta_full 28.70
_diffrn_reflns_theta_max 28.70
_diffrn_reflns_theta_min 2.51
_exptl_absorpt_coefficient_mu 1.395
_exptl_absorpt_correction_T_max 0.9463
_exptl_absorpt_correction_T_min 0.7678
_exptl_absorpt_correction_type multi-scan
_exptl_absorpt_process_details 'Jacobson, R. (1998) Private communication'
_exptl_crystal_colour blue
_exptl_crystal_density_diffrn 1.830
_exptl_crystal_density_method 'not measured'
_exptl_crystal_description block
_exptl_crystal_F_000 542
_exptl_crystal_size_max 0.20
_exptl_crystal_size_mid 0.08
_exptl_crystal_size_min 0.04
_refine_diff_density_max 1.751
_refine_diff_density_min -1.341
_refine_diff_density_rms 0.226
_refine_ls_extinction_method none
_refine_ls_goodness_of_fit_ref 1.081
_refine_ls_hydrogen_treatment constr
_refine_ls_matrix_type full
_refine_ls_number_parameters 133
_refine_ls_number_reflns 2492
_refine_ls_number_restraints 0
_refine_ls_restrained_S_all 1.081
_refine_ls_R_factor_all 0.1102
_refine_ls_R_factor_gt 0.0969
_refine_ls_shift/su_max 0.000
_refine_ls_shift/su_mean 0.000
_refine_ls_structure_factor_coef Fsqd
_refine_ls_weighting_details 'calc w=1/[\s^2^(Fo^2^)+(0.0001P)^2^+38.3878P] where P=(Fo^2^+2Fc^2^)/3'
_refine_ls_weighting_scheme calc
_refine_ls_wR_factor_gt 0.2505
_refine_ls_wR_factor_ref 0.2560
_reflns_number_gt 2134
_reflns_number_total 2492
_reflns_threshold_expression >2sigma(I)
_cod_data_source_file c6dt03721f2.cif
_cod_data_source_block b150921b_0m_a
_cod_depositor_comments 'Adding full bibliography for 7040840--7040845.cif.'
_cod_original_sg_symbol_H-M 'P 21/c'
_cod_database_code 7040845

loop_
_symmetry_equiv_pos_as_xyz
'x, y, z'
'-x, y+1/2, -z+1/2'
'-x, -y, -z'
'x, -y-1/2, z-1/2'

loop_
_atom_site_label
_atom_site_type_symbol
_atom_site_fract_x
_atom_site_fract_y
_atom_site_fract_z
_atom_site_U_iso_or_equiv
_atom_site_adp_type
_atom_site_occupancy
_atom_site_symmetry_multiplicity
_atom_site_calc_flag
_atom_site_refinement_flags
_atom_site_disorder_assembly
_atom_site_disorder_group
Cu1 Cu 0.5000 1.0000 0.5000 0.0159(4) Uani 1 2 d S . .
S1 S 0.61684(18) 0.5751(4) 0.62094(13) 0.0146(4) Uani 1 1 d . . .
O1 O 0.6180(5) 0.7112(13) 0.5457(4) 0.0206(13) Uani 1 1 d . . .
O2 O 0.6123(6) 0.2889(12) 0.6107(4) 0.0227(14) Uani 1 1 d . . .
O3 O 0.7068(6) 0.6684(14) 0.6941(4) 0.0244(14) Uani 1 1 d . . .
N1 N 0.4358(7) 0.5679(17) 0.6824(5) 0.0256(17) Uani 1 1 d . . .
N2 N 0.4182(6) 0.8662(14) 0.5749(4) 0.0155(14) Uani 1 1 d . . .
C1 C 0.4749(7) 0.6761(18) 0.6264(5) 0.0158(16) Uani 1 1 d . . .
C2 C 0.3321(8) 0.656(2) 0.6866(5) 0.0242(19) Uani 1 1 d . . .
H2 H 0.3054 0.5891 0.7276 0.029 Uiso 1 1 calc R . .
C3 C 0.2610(8) 0.8454(17) 0.6322(6) 0.0184(17) Uani 1 1 d . . .
C4 C 0.3113(8) 0.9500(17) 0.5778(5) 0.0203(18) Uani 1 1 d . . .
H4 H 0.2704 1.0828 0.5420 0.024 Uiso 1 1 calc R . .
C5 C 0.1405(8) 0.927(2) 0.6320(6) 0.0228(19) Uani 1 1 d . . .
C6 C 0.0819(8) 0.777(2) 0.6740(6) 0.026(2) Uani 1 1 d . B .
H6 H 0.1202 0.6326 0.7055 0.031 Uiso 1 1 calc R A 1
C7 C -0.0372(9) 0.845(2) 0.6687(7) 0.0342(12) Uani 1 1 d . B 1
H7 H -0.0778 0.7406 0.6953 0.041 Uiso 1 1 calc R B 1
C8 C -0.0920(9) 1.060(2) 0.6252(7) 0.0342(12) Uani 1 1 d . B 1
H8 H -0.1701 1.1022 0.6219 0.041 Uiso 1 1 calc R B 1
C9 C -0.0322(9) 1.216(2) 0.5857(7) 0.0342(12) Uani 1 1 d . B 1
H9 H -0.0698 1.3648 0.5568 0.041 Uiso 1 1 calc R B 1
C10 C 0.0835(9) 1.151(2) 0.5890(7) 0.0342(12) Uani 1 1 d . B 1
H10 H 0.1232 1.2582 0.5624 0.041 Uiso 1 1 calc R B 1

loop_
_atom_site_aniso_label
_atom_site_aniso_U_11
_atom_site_aniso_U_22
_atom_site_aniso_U_33
_atom_site_aniso_U_23
_atom_site_aniso_U_13
_atom_site_aniso_U_12
Cu1 0.0146(7) 0.0151(7) 0.0211(7) 0.0075(6) 0.0101(5) 0.0046(5)
S1 0.0134(9) 0.0130(9) 0.0174(9) 0.0023(7) 0.0053(7) 0.0026(7)
O1 0.018(3) 0.028(3) 0.019(3) 0.009(3) 0.010(2) 0.008(3)
O2 0.028(3) 0.009(3) 0.029(3) -0.001(2) 0.006(3) 0.001(2)
O3 0.018(3) 0.034(4) 0.018(3) -0.001(3) 0.000(2) -0.003(3)
N1 0.022(4) 0.031(5) 0.027(4) 0.011(3) 0.013(3) 0.004(3)
N2 0.016(3) 0.018(4) 0.013(3) 0.003(3) 0.006(3) 0.002(3)
C1 0.011(3) 0.022(4) 0.012(3) -0.002(3) 0.000(3) -0.004(3)
C2 0.027(5) 0.030(5) 0.018(4) 0.010(4) 0.011(4) 0.006(4)
C3 0.016(4) 0.014(4) 0.026(4) -0.001(3) 0.008(3) 0.001(3)
C4 0.021(4) 0.017(4) 0.023(4) 0.003(3) 0.007(3) 0.005(3)
C5 0.016(4) 0.033(5) 0.021(4) -0.004(4) 0.009(3) 0.000(4)
C6 0.021(4) 0.033(5) 0.028(5) 0.009(4) 0.014(4) 0.004(4)
C7 0.023(2) 0.041(3) 0.043(3) -0.004(3) 0.016(2) 0.004(2)
C8 0.023(2) 0.041(3) 0.043(3) -0.004(3) 0.016(2) 0.004(2)
C9 0.023(2) 0.041(3) 0.043(3) -0.004(3) 0.016(2) 0.004(2)
C10 0.023(2) 0.041(3) 0.043(3) -0.004(3) 0.016(2) 0.004(2)

loop_
_atom_type_symbol
_atom_type_description
_atom_type_scat_dispersion_real
_atom_type_scat_dispersion_imag
_atom_type_scat_source
C C 0.0033 0.0016 'International Tables Vol C Tables 4.2.6.8 and 6.1.1.4'
H H 0.0000 0.0000 'International Tables Vol C Tables 4.2.6.8 and 6.1.1.4'
N N 0.0061 0.0033 'International Tables Vol C Tables 4.2.6.8 and 6.1.1.4'
O O 0.0106 0.0060 'International Tables Vol C Tables 4.2.6.8 and 6.1.1.4'
S S 0.1246 0.1234 'International Tables Vol C Tables 4.2.6.8 and 6.1.1.4'
Cu Cu 0.3201 1.2651 'International Tables Vol C Tables 4.2.6.8 and 6.1.1.4'

loop_
_geom_angle_atom_site_label_1
_geom_angle_atom_site_label_2
_geom_angle_atom_site_label_3
_geom_angle
_geom_angle_site_symmetry_1
_geom_angle_site_symmetry_3
N2 Cu1 N2 180.000(1) . 3_676
N2 Cu1 O1 94.4(3) . 3_676
N2 Cu1 O1 85.6(3) 3_676 3_676
N2 Cu1 O1 85.6(3) . .
N2 Cu1 O1 94.4(3) 3_676 .
O1 Cu1 O1 180.000(3) 3_676 .
N2 Cu1 O2 92.9(3) . 3_666
N2 Cu1 O2 87.1(3) 3_676 3_666
O1 Cu1 O2 90.3(2) 3_676 3_666
O1 Cu1 O2 89.7(2) . 3_666
N2 Cu1 O2 87.1(3) . 1_565
N2 Cu1 O2 92.9(3) 3_676 1_565
O1 Cu1 O2 89.7(2) 3_676 1_565
O1 Cu1 O2 90.3(2) . 1_565
O2 Cu1 O2 180.000(1) 3_666 1_565
O3 S1 O2 114.9(4) . .
O3 S1 O1 113.5(4) . .
O2 S1 O1 111.6(4) . .
O3 S1 C1 107.0(4) . .
O2 S1 C1 107.0(4) . .
O1 S1 C1 101.6(4) . .
S1 O1 Cu1 118.5(3) . .
S1 O2 Cu1 133.2(4) . 1_545
C1 N1 C2 117.2(8) . .
C1 N2 C4 118.0(7) . .
C1 N2 Cu1 116.0(5) . .
C4 N2 Cu1 126.0(6) . .
N1 C1 N2 124.5(8) . .
N1 C1 S1 119.1(7) . .
N2 C1 S1 116.3(6) . .
N1 C2 C3 123.2(8) . .
N1 C2 H2 118.4 . .
C3 C2 H2 118.4 . .
C4 C3 C2 114.8(8) . .
C4 C3 C5 121.9(8) . .
C2 C3 C5 123.4(8) . .
N2 C4 C3 122.1(8) . .
N2 C4 H4 119.0 . .
C3 C4 H4 119.0 . .
C6 C5 C10 119.1(9) . .
C6 C5 C3 119.7(9) . .
C10 C5 C3 121.2(8) . .
C5 C6 C7 119.6(9) . .
C5 C6 H6 120.2 . .
C7 C6 H6 120.2 . .
C8 C7 C6 120.5(10) . .
C8 C7 H7 119.8 . .
C6 C7 H7 119.8 . .
C7 C8 C9 120.1(10) . .
C7 C8 H8 119.9 . .
C9 C8 H8 119.9 . .
C8 C9 C10 120.5(11) . .
C8 C9 H9 119.7 . .
C10 C9 H9 119.7 . .
C9 C10 C5 120.2(10) . .
C9 C10 H10 119.9 . .
C5 C10 H10 119.9 . .

loop_
_geom_bond_atom_site_label_1
_geom_bond_atom_site_label_2
_geom_bond_distance
_geom_bond_site_symmetry_2
Cu1 N2 1.975(7) .
Cu1 N2 1.975(7) 3_676
Cu1 O1 1.988(6) 3_676
Cu1 O1 1.988(6) .
Cu1 O2 2.414(6) 3_666
Cu1 O2 2.414(6) 1_565
S1 O3 1.428(6) .
S1 O2 1.455(6) .
S1 O1 1.473(6) .
S1 C1 1.785(8) .
O2 Cu1 2.414(6) 1_545
N1 C1 1.321(11) .
N1 C2 1.328(12) .
N2 C1 1.326(11) .
N2 C4 1.349(11) .
C2 C3 1.403(12) .
C2 H2 0.9300 .
C3 C4 1.374(12) .
C3 C5 1.482(12) .
C4 H4 0.9300 .
C5 C6 1.386(13) .
C5 C10 1.396(15) .
C6 C7 1.421(13) .
C6 H6 0.9300 .
C7 C8 1.353(16) .
C7 H7 0.9300 .
C8 C9 1.382(15) .
C8 H8 0.9300 .
C9 C10 1.388(13) .
C9 H9 0.9300 .
C10 H10 0.9300 .
